data_1524697
loop_
_publ_author_name
'Klaska, R.'
'Jarchow, O.'

_publ_section_title
;
 Synthetischer Sulfat-hydrocancrinit vom Mikrosommit-Typ
;
_journal_name_full Naturwissenschaften
_journal_page_first 93
_journal_page_last 93
_journal_volume 64
_journal_year 1977
_chemical_formula_sum 'Al18 H15.64 K9 Na15 O88.82 S2 Si18'
_chemical_name_systematic 'K9 Na15 (Al Si O4)18 (O H)2 (S O4)2 (H2 O)6.82'
_space_group_IT_number 173
_symmetry_space_group_name_Hall 'P 6c'
_symmetry_space_group_name_H-M 'P 63'
_cell_angle_alpha 90
_cell_angle_beta 90
_cell_angle_gamma 120
_cell_formula_units_Z 1
_cell_length_a 22.13799
_cell_length_b 22.13799
_cell_length_c 5.248
_cell_volume 2227.413
_citation_journal_id_ASTM NATWAY
_cod_data_source_file Klaska_NATWAY_1977_728.cif
_cod_data_source_block H15.64Al18K9Na15O88.82S2Si18
_cod_original_cell_volume 2227.414
_cod_original_formula_sum 'H15.64 Al18 K9 Na15 O88.82 S2 Si18'
_cod_database_code 1524697

loop_
_symmetry_equiv_pos_as_xyz
x,y,z
x-y,x,z+1/2
-y,x-y,z
-x,-y,z+1/2
-x+y,-x,z
y,-x+y,z+1/2

loop_
_atom_site_label
_atom_site_type_symbol
_atom_site_fract_x
_atom_site_fract_y
_atom_site_fract_z
_atom_site_occupancy
_atom_site_U_iso_or_equiv
Al3 Al+3 0.911 0.7481 0.7552 1 0.0
O11 O-2 0.8994 0.2271 0.2409 1 0.0
O4 O-2 0.9598 0.3307 0.67 0.15 0.0
O6 O-2 0.8655 0.534 0.6924 1 0.0
O12 O-2 0.7663 0.202 0.035 1 0.0
O2 O-2 0.056 0.0559 0.4257 0.5 0.0
O19 O-2 0.7279 0.3325 -0.0727 0.51 0.0
K2 K+1 0.0015 0.1129 0.7929 0.5 0.0
Na2 Na+1 0.0023 0.1556 0.79 0.5 0.0
Na3 Na+1 0.0018 0.334 0.1262 1 0.0
S1 S+6 0.6667 0.3333 0.8139 1 0.0
O17 O-2 0.7933 0.2317 0.5548 1 0.0
O15 O-2 0.8965 0.457 0.0508 1 0.0
Si3 Si+4 0.8315 0.5812 0.754 1 0.0
O14 O-2 0.9045 0.1326 0.5364 1 0.0
O16 O-2 0.8753 0.1054 0.0558 1 0.0
Si2 Si+4 0.9169 0.4159 0.2533 1 0.0
O18 O-2 0.6642 0.3863 0.6662 0.72 0.0
O3 O-2 0.0033 0.3036 0.6909 0.23 0.0
O5 O-2 0.0332 0.3685 0.6958 0.36 0.0
O13 O-2 0.8994 0.4292 0.5342 1 0.0
Al2 Al+3 0.9167 0.4967 0.7554 1 0.0
O1 O-2 0 0 0.7604 1 0.0
O9 O-2 0.8911 0.6614 0.7276 1 0.0
O7 O-2 -0.0006 0.7984 0.6882 1 0.0
O8 O-2 0.8706 0.3342 0.1895 1 0.0
Si1 Si+4 0.9192 0.1669 0.2551 1 0.0
Na1 Na+1 0.822 0.3325 0.7871 1 0.0
O10 O-2 0.0032 0.5639 0.733 1 0.0
K1 K+1 0.7789 0.4448 0.2858 1 0.0
Al1 Al+3 0.832 0.2456 0.2575 1 0.0
